data_7209391
loop_
_publ_author_name
'Wu Zhi-Yun'
'Johrendt, D.'
'Poettgen, R.'
'Hoffmann, R.D.'

_publ_section_title
;
 The stannides Li Au Sn and Li Au3 Sn4 - syntheses, structure and chemical
 bonding
;
_journal_name_full 'Journal of Materials Chemistry'
_journal_page_first 676
_journal_page_last 680
_journal_paper_doi 10.1039/b109381a
_journal_volume 12
_journal_year 2002
_chemical_formula_sum 'Au Li Sn'
_chemical_name_systematic 'Li Au Sn'
_space_group_IT_number 194
_symmetry_space_group_name_Hall '-P 6c 2c'
_symmetry_space_group_name_H-M 'P 63/m m c'
_cell_angle_alpha 90
_cell_angle_beta 90
_cell_angle_gamma 120
_cell_formula_units_Z 2
_cell_length_a 4.6708
_cell_length_b 4.6708
_cell_length_c 6.037
_cell_volume 114.060
_citation_journal_id_ASTM JMACEP
_cod_data_source_file gold_275.cif
_cod_data_source_block Au1Li1Sn1
_cod_original_cell_volume 114.0603
_cod_original_formula_sum 'Au1 Li1 Sn1'
_cod_database_code 7209391

loop_
_symmetry_equiv_pos_as_xyz
x,y,z
x-y,x,z+1/2
-y,x-y,z
-x,-y,z+1/2
-x+y,-x,z
y,-x+y,z+1/2
-y,-x,-z+1/2
x-y,-y,-z
x,x-y,-z+1/2
y,x,-z
-x+y,y,-z+1/2
-x,-x+y,-z
-x,-y,-z
-x+y,-x,-z-1/2
y,-x+y,-z
x,y,-z-1/2
x-y,x,-z
-y,x-y,-z-1/2
y,x,z-1/2
-x+y,y,z
-x,-x+y,z-1/2
-y,-x,z
x-y,-y,z-1/2
x,x-y,z

loop_
_atom_site_label
_atom_site_type_symbol
_atom_site_fract_x
_atom_site_fract_y
_atom_site_fract_z
_atom_site_occupancy
_atom_site_U_iso_or_equiv
Li1 Li 0 0 0 1 0.0
Au1 Au 0.3333 0.6667 0.25 1 0.0
Sn1 Sn 0.6667 0.3333 0.25 1 0.0
